data_2008467
loop_
_publ_author_name
'Minkwitz, Rolf'
'Hirsch, Claudia'

_publ_section_title
;
 Tieftemperaturstruktur von diaquahydrogen(1+) hexachloroantimonat,
 H~5~O~2~^+^^.^SbCl~6~^{-^}
;
_journal_issue 5
_journal_name_full 'Acta Crystallographica Section C'
_journal_page_first 703
_journal_page_last 705
_journal_paper_doi 10.1107/S0108270198018058
_journal_volume 55
_journal_year 1999
_chemical_formula_iupac '(H5 O2) [Sb Cl6]'
_chemical_formula_moiety 'Cl6 H5 O2 Sb'
_chemical_formula_sum 'Cl6 H5 O2 Sb'
_chemical_formula_weight 371.49
_chemical_name_common
;
Diaquahydrogen(1+) hexachloroantimonat
;
_space_group_IT_number 15
_symmetry_cell_setting monoclinic
_symmetry_space_group_name_Hall '-C 2yc'
_symmetry_space_group_name_H-M 'C 1 2/c 1'
_audit_creation_method SHELXL
_cell_angle_alpha 90.00
_cell_angle_beta 116.74(3)
_cell_angle_gamma 90.00
_cell_formula_units_Z 4
_cell_length_a 12.106(2)
_cell_length_b 6.8310(10)
_cell_length_c 13.411(3)
_cell_measurement_reflns_used 22
_cell_measurement_temperature 173(2)
_cell_measurement_theta_max 14.99
_cell_measurement_theta_min 8.39
_cell_volume 990.4(4)
_computing_cell_refinement 'MACH-3 argus'
_computing_data_collection 'MACH-3 argus (Nonius, 19??)'
_computing_data_reduction 'NRCVAX (Gabe et al., 1989)'
_computing_molecular_graphics 'SHELXTL-PLUS (Sheldrick, 1991)'
_computing_publication_material ' SHELXL93, PARST (Nardelli, 1983), PLATON (Spek, 1982)'
_computing_structure_refinement 'SHELXL93 (Sheldrick, 1993)'
_computing_structure_solution 'SHELXS86 (Sheldrick, 1990)'
_diffrn_ambient_temperature 173(2)
_diffrn_measurement_device MACH-3
_diffrn_measurement_method \w--2\q
_diffrn_radiation_monochromator graphite
_diffrn_radiation_source 'fine-focus sealed tube'
_diffrn_radiation_type MoK\a
_diffrn_radiation_wavelength 0.71069
_diffrn_reflns_av_R_equivalents 0.051
_diffrn_reflns_av_sigmaI/netI 0.062
_diffrn_reflns_limit_h_max 16
_diffrn_reflns_limit_h_min -16
_diffrn_reflns_limit_k_max 7
_diffrn_reflns_limit_k_min -9
_diffrn_reflns_limit_l_max 18
_diffrn_reflns_limit_l_min -18
_diffrn_reflns_number 3312
_diffrn_reflns_theta_max 29.96
_diffrn_reflns_theta_min 3.40
_diffrn_standards_decay_% <5
_diffrn_standards_interval_count 500
_diffrn_standards_number 4
_exptl_absorpt_coefficient_mu 4.344
_exptl_absorpt_correction_T_max 0.648
_exptl_absorpt_correction_T_min 0.491
_exptl_absorpt_correction_type '\y-scan (North et al., 1968)'
_exptl_absorpt_process_details 'Nonius MACH-3 argus'
_exptl_crystal_colour colourless
_exptl_crystal_density_diffrn 2.491
_exptl_crystal_density_meas ?
_exptl_crystal_description parallelepiped
_exptl_crystal_F_000 696
_exptl_crystal_size_max 0.2
_exptl_crystal_size_mid 0.1
_exptl_crystal_size_min 0.1
_refine_diff_density_max 1.080
_refine_diff_density_min -0.730
_refine_ls_extinction_coef none
_refine_ls_extinction_method none
_refine_ls_goodness_of_fit_all 0.995
_refine_ls_goodness_of_fit_obs 1.074
_refine_ls_hydrogen_treatment mixed
_refine_ls_matrix_type full
_refine_ls_number_parameters 45
_refine_ls_number_reflns 1438
_refine_ls_number_restraints 0
_refine_ls_restrained_S_all 0.995
_refine_ls_restrained_S_obs 1.074
_refine_ls_R_factor_all 0.065
_refine_ls_R_factor_obs .034
_refine_ls_shift/esd_mean 0.002
_refine_ls_shift/su_max -0.013
_refine_ls_structure_factor_coef Fsqd
_refine_ls_weighting_details 'w = 1/[\s^2^(Fo^2^)+(0.0239P)^2^] where P=(Fo^2^+2Fc^2^)/3'
_refine_ls_weighting_scheme calc
_refine_ls_wR_factor_all 0.064
_refine_ls_wR_factor_obs .058
_reflns_number_observed 1018
_reflns_number_total 1438
_reflns_observed_criterion I>2\s(I)
_cod_data_source_file jz1325.cif
_cod_data_source_block m81c2c
_cod_depositor_comments
;
The following automatic conversions were performed:

'_exptl_crystal_density_meas' value 'not measured' was changed to '?'
- the value is perceived as not measured.

Automatic conversion script
Id: cif_fix_values 3008 2015-01-20 13:52:24Z robertas 

The following automatic conversions were performed:

'_refine_ls_weighting_scheme' value 'calc w =
1/[\s^2^(Fo^2^)+(0.0239P)^2^] where P=(Fo^2^+2Fc^2^)/3' was changed
to 'calc'. New tag '_refine_ls_weighting_details' was created. The
value of the new tag was set to 'w = 1/[\s^2^(Fo^2^)+(0.0239P)^2^]
where P=(Fo^2^+2Fc^2^)/3'.

Automatic conversion script
Id: cif_fix_values 3143 2015-03-26 13:38:13Z robertas 
;
_cod_original_cell_volume 990.4(3)
_cod_original_sg_symbol_H-M 'C 2/c'
_cod_database_code 2008467
_cod_database_fobs_code 2008467

loop_
_symmetry_equiv_pos_as_xyz
'x, y, z'
'-x, y, -z+1/2'
'x+1/2, y+1/2, z'
'-x+1/2, y+1/2, -z+1/2'
'-x, -y, -z'
'x, -y, z-1/2'
'-x+1/2, -y+1/2, -z'
'x+1/2, -y+1/2, z-1/2'

loop_
_atom_site_aniso_label
_atom_site_aniso_U_11
_atom_site_aniso_U_22
_atom_site_aniso_U_33
_atom_site_aniso_U_12
_atom_site_aniso_U_13
_atom_site_aniso_U_23
Sb1 .01393(8) .02195(11) .01806(9) -.00131(15) .00677(7) .00066(14)
Cl1 .0294(3) .0257(4) .0343(4) -.0081(3) .0090(3) -.0045(3)
Cl2 .0235(3) .0358(4) .0251(3) .0031(3) .0058(3) .0086(3)
Cl3 .0269(3) .0442(6) .0323(3) .0000(3) .0200(2) -.0004(3)
O1 .0364(11) .059(2) .0465(13) -.0079(13) .0208(10) -.0083(14)

loop_
_atom_site_label
_atom_site_fract_x
_atom_site_fract_y
_atom_site_fract_z
_atom_site_U_iso_or_equiv
_atom_site_thermal_displace_type
_atom_site_calc_flag
_atom_site_refinement_flags
_atom_site_occupancy
_atom_site_disorder_group
_atom_site_type_symbol
Sb1 0 0 0 .01814(5) Uani d S 1 . Sb
Cl1 .10613(7) .29563(12) .07804(7) .0318(2) Uani d . 1 . Cl
Cl2 -.14795(7) .17557(13) -.15451(6) .0301(2) Uani d . 1 . Cl
Cl3 -.12320(6) .04257(13) .09451(6) .0320(2) Uani d . 1 . Cl
O1 -.0940(2) .5276(5) .1643(2) .0465(8) Uani d . 1 . O
H1 0 .511(12) .2500 .09(3) Uiso d S 1 . H
H2 -.1705 .5078 .1580 .080 Uiso d . 1 . H
H3 -.1248 .5259 .0881 .080 Uiso d . 1 . H

loop_
_atom_type_symbol
_atom_type_description
_atom_type_scat_dispersion_real
_atom_type_scat_dispersion_imag
_atom_type_scat_source
O O 0.0106 0.0060 'International Tables Vol C Tables 4.2.6.8 and 6.1.1.4'
H H 0.0000 0.0000 'International Tables Vol C Tables 4.2.6.8 and 6.1.1.4'
Cl Cl 0.1484 0.1585 'International Tables Vol C Tables 4.2.6.8 and 6.1.1.4'
Sb Sb -0.5866 1.5461 'International Tables Vol C Tables 4.2.6.8 and 6.1.1.4'

loop_
_geom_angle_atom_site_label_1
_geom_angle_atom_site_label_2
_geom_angle_atom_site_label_3
_geom_angle_site_symmetry_1
_geom_angle_site_symmetry_3
_geom_angle
_geom_angle_publ_flag
Cl2 Sb1 Cl2 . 5 180.0 no
Cl2 Sb1 Cl1 . 5 89.93(4) no
Cl2 Sb1 Cl1 5 5 90.07(4) no
Cl2 Sb1 Cl1 . . 90.07(4) yes
Cl2 Sb1 Cl1 5 . 89.93(4) no
Cl1 Sb1 Cl1 5 . 180.0 no
Cl2 Sb1 Cl3 . . 89.75(3) yes
Cl2 Sb1 Cl3 5 . 90.25(3) no
Cl1 Sb1 Cl3 5 . 89.66(3) no
Cl1 Sb1 Cl3 . . 90.34(3) yes
Cl2 Sb1 Cl3 . 5 90.25(3) no
Cl2 Sb1 Cl3 5 5 89.75(3) no
Cl1 Sb1 Cl3 5 5 90.34(3) no
Cl1 Sb1 Cl3 . 5 89.66(3) no
Cl3 Sb1 Cl3 . 5 180.0 no
H1 O1 H2 . . 124.4 no
H1 O1 H3 . . 142.9 no
H2 O1 H3 . . 90.5 no

loop_
_geom_bond_atom_site_label_1
_geom_bond_atom_site_label_2
_geom_bond_site_symmetry_2
_geom_bond_distance
_geom_bond_publ_flag
Sb1 Cl2 . 2.3665(11) yes
Sb1 Cl2 5 2.3665(11) no
Sb1 Cl1 5 2.3694(9) no
Sb1 Cl1 . 2.3694(9) yes
Sb1 Cl3 . 2.3700(9) yes
Sb1 Cl3 5 2.3700(9) no
O1 H1 . 1.205(8) no
O1 H2 . .901 no
O1 H3 . .917 no

loop_
_geom_hbond_atom_site_label_D
_geom_hbond_atom_site_label_H
_geom_hbond_atom_site_label_A
_geom_hbond_site_symmetry_A
_geom_hbond_distance_DH
_geom_hbond_distance_HA
_geom_hbond_distance_DA
_geom_hbond_angle_DHA
_geom_hbond_publ_flag
O1 H1 O1 2 1.205(8) 1.205(8) 2.400(3) 169.16(19) yes
O1 H2 Cl2 7_455 0.901 2.512 3.366(3) 158.45 yes
O1 H3 Cl1 5_565 0.917 2.637 3.408(3) 142.14 yes
